data_4302276
loop_
_publ_author_name
'Tonks, Ian A.'
'Henling, Larry M.'
'Day, Michael W.'
'Bercaw, John E.'

_publ_section_title
;
 Amine, Amido, and Imido Complexes of Tantalum Supported by a Pyridine-Linked
 Bis(phenolate) Pincer Ligand: Ta--N \p-Bonding Influences Pincer Ligand
 Geometry
;
_journal_coden_ASTM INOCAJ
_journal_issue 12
_journal_name_full 'Inorganic Chemistry'
_journal_page_first 5096
_journal_page_last 5105
_journal_paper_doi 10.1021/ic802234x
_journal_volume 48
_journal_year 2009
_chemical_formula_moiety 'C36 H52 Cl N2 O2 Ta, C4 H10 O'
_chemical_formula_sum 'C40 H62 Cl N2 O3 Ta'
_chemical_formula_weight 835.32
_space_group_IT_number 15
_symmetry_cell_setting monoclinic
_symmetry_space_group_name_Hall '-C 2yc'
_symmetry_space_group_name_H-M 'C 1 2/c 1'
_atom_sites_solution_hydrogens geom
_atom_sites_solution_primary direct
_atom_sites_solution_secondary difmap
_audit_creation_method SHELXL-97
_cell_angle_alpha 90.00
_cell_angle_beta 100.510(3)
_cell_angle_gamma 90.00
_cell_formula_units_Z 8
_cell_length_a 47.432(2)
_cell_length_b 13.7447(7)
_cell_length_c 12.4876(6)
_cell_measurement_reflns_used 9924
_cell_measurement_temperature 100(2)
_cell_measurement_theta_max 27.32
_cell_measurement_theta_min 2.32
_cell_volume 8004.6(7)
_computing_cell_refinement 'Bruker SAINT-Plus v7.34A'
_computing_data_collection 'Bruker APEX2 v2.1-0'
_computing_data_reduction 'Bruker SAINT-Plus v7.34A'
_computing_molecular_graphics 'Bruker XP v5.1'
_computing_publication_material 'Bruker XCIF 2008'
_computing_structure_refinement 'SHELXL-97 (Sheldrick, 2008)'
_computing_structure_solution 'SHELXS-97 (Sheldrick, 2008)'
_diffrn_ambient_temperature 100(2)
_diffrn_measured_fraction_theta_full 0.901
_diffrn_measured_fraction_theta_max 0.901
_diffrn_measurement_device_type 'Bruker KAPPA APEX II'
_diffrn_measurement_method '\w scans; 11 settings'
_diffrn_radiation_monochromator graphite
_diffrn_radiation_source 'fine-focus sealed tube'
_diffrn_radiation_type MoK\a
_diffrn_radiation_wavelength 0.71073
_diffrn_reflns_av_R_equivalents 0.0730
_diffrn_reflns_av_sigmaI/netI 0.0579
_diffrn_reflns_limit_h_max 60
_diffrn_reflns_limit_h_min -60
_diffrn_reflns_limit_k_max 17
_diffrn_reflns_limit_k_min -17
_diffrn_reflns_limit_l_max 16
_diffrn_reflns_limit_l_min -16
_diffrn_reflns_number 63460
_diffrn_reflns_theta_full 27.85
_diffrn_reflns_theta_max 27.85
_diffrn_reflns_theta_min 1.54
_exptl_absorpt_coefficient_mu 2.850
_exptl_absorpt_correction_T_max 0.8945
_exptl_absorpt_correction_T_min 0.5729
_exptl_absorpt_correction_type none
_exptl_crystal_colour Colorless
_exptl_crystal_density_diffrn 1.386
_exptl_crystal_density_meas 0
_exptl_crystal_density_method 'not measured'
_exptl_crystal_description Flake
_exptl_crystal_F_000 3440
_exptl_crystal_size_max 0.22
_exptl_crystal_size_mid 0.13
_exptl_crystal_size_min 0.04
_refine_diff_density_max 2.305
_refine_diff_density_min -1.993
_refine_diff_density_rms 0.120
_refine_ls_extinction_method none
_refine_ls_goodness_of_fit_ref 1.678
_refine_ls_hydrogen_treatment mixed
_refine_ls_matrix_type 'Full matrix'
_refine_ls_number_parameters 632
_refine_ls_number_reflns 8588
_refine_ls_number_restraints 0
_refine_ls_restrained_S_all 1.678
_refine_ls_R_factor_all 0.0623
_refine_ls_R_factor_gt 0.0358
_refine_ls_shift/su_max 0.002
_refine_ls_shift/su_mean 0.000
_refine_ls_structure_factor_coef Fsqd
_refine_ls_weighting_details w=1/s^2^(Fo^2^)
_refine_ls_weighting_scheme sigma
_refine_ls_wR_factor_gt 0.0563
_refine_ls_wR_factor_ref 0.0577
_reflns_number_gt 6077
_reflns_number_total 8588
_reflns_threshold_expression >2sigma(I)
_cod_data_source_file ic802234x_si_002_7.cif
_cod_data_source_block complex6
_cod_depositor_comments
;
The following automatic conversions were performed:
'_symmetry_cell_setting' value 'Monoclinic' changed to 'monoclinic'
according to '/home/saulius/struct/CIF-dictionaries/cif_core.dic'
dictionary named 'cif_core.dic' version 2.4.1 from
2010-06-29.

'_refine_ls_hydrogen_treatment' value 'Mixed' changed to
'mixed' according to '/home/saulius/struct/CIF-dictionaries/cif_core.dic'
dictionary named 'cif_core.dic' version 2.4.1 from
2010-06-29.

'_refine_ls_weighting_scheme' value 'Sigma' changed to
'sigma' according to '/home/saulius/struct/CIF-dictionaries/cif_core.dic'
dictionary named 'cif_core.dic' version 2.4.1 from 2010-06-29.

Automatic conversion script
Id: cif_fix_enum 1527 2010-12-29 10:47:43Z saulius 

The following automatic conversions were performed:

'_atom_sites_solution_primary' value 'Direct methods' was changed to
'direct'.

'_atom_sites_solution_secondary' value 'Difference Fourier map' was
changed to 'difmap'.

'_atom_sites_solution_hydrogens' value 'Geometric positions' was
changed to 'geom'.

Automatic conversion script
Id: cif_fix_values 6452 2018-10-05 10:23:21Z andrius 
;
_cod_original_cell_volume 8004.5(7)
_cod_original_sg_symbol_H-M 'C 2/c'
_cod_database_code 4302276

loop_
_symmetry_equiv_pos_as_xyz
'x, y, z'
'-x, y, -z+1/2'
'x+1/2, y+1/2, z'
'-x+1/2, y+1/2, -z+1/2'
'-x, -y, -z'
'x, -y, z-1/2'
'-x+1/2, -y+1/2, -z'
'x+1/2, -y+1/2, z-1/2'

loop_
_atom_site_label
_atom_site_type_symbol
_atom_site_fract_x
_atom_site_fract_y
_atom_site_fract_z
_atom_site_U_iso_or_equiv
_atom_site_adp_type
_atom_site_occupancy
_atom_site_symmetry_multiplicity
_atom_site_calc_flag
_atom_site_refinement_flags
_atom_site_disorder_assembly
_atom_site_disorder_group
Ta1 Ta 0.342065(4) 0.728768(12) 0.231885(14) 0.02273(5) Uani 1 1 d . . .
Cl2 Cl 0.36832(2) 0.80691(8) 0.10156(8) 0.0340(3) Uani 1 1 d . . .
O1 O 0.31567(5) 0.83317(19) 0.2051(2) 0.0251(7) Uani 1 1 d . . .
O2 O 0.37543(6) 0.65784(18) 0.2877(2) 0.0256(7) Uani 1 1 d . . .
N1 N 0.36739(7) 0.8445(2) 0.3567(3) 0.0204(8) Uani 1 1 d . . .
N2 N 0.31800(7) 0.6665(2) 0.3258(3) 0.0253(8) Uani 1 1 d . . .
C1 C 0.31540(8) 0.9327(3) 0.2052(3) 0.0221(10) Uani 1 1 d . . .
C2 C 0.29631(8) 0.9859(3) 0.1263(3) 0.0218(10) Uani 1 1 d . . .
C3 C 0.29850(9) 1.0873(3) 0.1316(3) 0.0229(10) Uani 1 1 d . . .
C4 C 0.31740(9) 1.1374(3) 0.2109(3) 0.0249(10) Uani 1 1 d . . .
C5 C 0.33516(9) 1.0823(3) 0.2894(3) 0.0250(11) Uani 1 1 d . . .
C6 C 0.33424(8) 0.9796(3) 0.2883(3) 0.0221(10) Uani 1 1 d . . .
C7 C 0.35305(8) 0.9275(3) 0.3773(3) 0.0222(10) Uani 1 1 d . . .
C8 C 0.35740(9) 0.9681(3) 0.4807(4) 0.0260(11) Uani 1 1 d . . .
C9 C 0.37734(10) 0.9306(3) 0.5632(4) 0.0291(11) Uani 1 1 d . . .
C10 C 0.39416(10) 0.8546(3) 0.5397(4) 0.0286(11) Uani 1 1 d . . .
C11 C 0.38936(9) 0.8134(3) 0.4352(3) 0.0253(10) Uani 1 1 d . . .
C12 C 0.41058(8) 0.7442(3) 0.4084(3) 0.0275(11) Uani 1 1 d . . .
C13 C 0.43913(9) 0.7569(3) 0.4566(4) 0.0323(12) Uani 1 1 d . . .
C14 C 0.46115(9) 0.6986(3) 0.4322(4) 0.0363(12) Uani 1 1 d . A .
C15 C 0.45307(11) 0.6227(4) 0.3579(4) 0.0396(13) Uani 1 1 d . . .
C16 C 0.42502(10) 0.6054(3) 0.3063(4) 0.0346(12) Uani 1 1 d . . .
C17 C 0.40344(9) 0.6681(3) 0.3334(3) 0.0290(11) Uani 1 1 d . . .
C18 C 0.27290(9) 0.9364(3) 0.0419(3) 0.0253(10) Uani 1 1 d . . .
C19 C 0.25326(11) 0.8798(4) 0.1039(4) 0.0374(13) Uani 1 1 d . . .
C20 C 0.25450(11) 1.0098(4) -0.0309(4) 0.0344(12) Uani 1 1 d . . .
C21 C 0.28593(11) 0.8671(4) -0.0311(4) 0.0349(12) Uani 1 1 d . . .
C22 C 0.31864(9) 1.2489(3) 0.2091(3) 0.0258(11) Uani 1 1 d . . .
C23 C 0.33530(12) 1.2792(4) 0.1205(4) 0.0378(12) Uani 1 1 d . . .
C24 C 0.33391(12) 1.2892(4) 0.3184(4) 0.0375(13) Uani 1 1 d . . .
C25 C 0.28847(11) 1.2902(4) 0.1850(5) 0.0372(13) Uani 1 1 d . . .
C26 C 0.49233(9) 0.7184(4) 0.4839(4) 0.0465(13) Uani 1 1 d . . .
C27A C 0.49534(14) 0.7089(6) 0.6108(6) 0.049(3) Uani 0.672(9) 1 d P A 1
H27A H 0.5155 0.7157 0.6450 0.073 Uiso 0.672(9) 1 calc PR A 1
H27B H 0.4883 0.6450 0.6288 0.073 Uiso 0.672(9) 1 calc PR A 1
H27C H 0.4841 0.7601 0.6379 0.073 Uiso 0.672(9) 1 calc PR A 1
C28A C 0.51382(16) 0.6522(7) 0.4477(9) 0.070(4) Uani 0.672(9) 1 d P A 1
H28A H 0.5332 0.6711 0.4836 0.106 Uiso 0.672(9) 1 calc PR A 1
H28B H 0.5123 0.6572 0.3686 0.106 Uiso 0.672(9) 1 calc PR A 1
H28C H 0.5101 0.5850 0.4671 0.106 Uiso 0.672(9) 1 calc PR A 1
C29A C 0.50028(16) 0.8258(7) 0.4628(8) 0.068(3) Uani 0.672(9) 1 d P A 1
H29A H 0.4874 0.8697 0.4926 0.101 Uiso 0.672(9) 1 calc PR A 1
H29B H 0.4983 0.8367 0.3842 0.101 Uiso 0.672(9) 1 calc PR A 1
H29C H 0.5201 0.8384 0.4983 0.101 Uiso 0.672(9) 1 calc PR A 1
C27B C 0.4966(3) 0.8020(14) 0.5608(16) 0.072(7) Uani 0.328(9) 1 d P A 2
H27D H 0.4858 0.7908 0.6194 0.109 Uiso 0.328(9) 1 calc PR A 2
H27E H 0.4897 0.8618 0.5217 0.109 Uiso 0.328(9) 1 calc PR A 2
H27F H 0.5170 0.8085 0.5918 0.109 Uiso 0.328(9) 1 calc PR A 2
C28B C 0.5078(3) 0.7410(13) 0.3845(14) 0.059(6) Uani 0.328(9) 1 d P A 2
H28D H 0.4998 0.8006 0.3479 0.088 Uiso 0.328(9) 1 calc PR A 2
H28E H 0.5049 0.6867 0.3329 0.088 Uiso 0.328(9) 1 calc PR A 2
H28F H 0.5284 0.7498 0.4112 0.088 Uiso 0.328(9) 1 calc PR A 2
C29B C 0.5053(3) 0.6221(13) 0.5355(16) 0.065(7) Uani 0.328(9) 1 d P A 2
H29D H 0.5256 0.6320 0.5664 0.097 Uiso 0.328(9) 1 calc PR A 2
H29E H 0.5035 0.5714 0.4794 0.097 Uiso 0.328(9) 1 calc PR A 2
H29F H 0.4951 0.6020 0.5932 0.097 Uiso 0.328(9) 1 calc PR A 2
C30 C 0.41743(10) 0.5220(3) 0.2233(4) 0.0421(13) Uani 1 1 d . . .
C31 C 0.39494(13) 0.4541(4) 0.2562(5) 0.0490(15) Uani 1 1 d . . .
C32 C 0.40613(14) 0.5651(5) 0.1093(5) 0.0525(16) Uani 1 1 d . . .
C33 C 0.44405(14) 0.4600(5) 0.2144(6) 0.0583(17) Uani 1 1 d . . .
C34 C 0.32465(12) 0.6252(4) 0.1034(4) 0.0341(13) Uani 1 1 d . . .
C35 C 0.28894(10) 0.6953(4) 0.3364(4) 0.0342(12) Uani 1 1 d . . .
C36 C 0.32470(13) 0.5684(4) 0.3725(5) 0.0403(14) Uani 1 1 d . . .
H3 H 0.2862(8) 1.121(2) 0.074(3) 0.023(11) Uiso 1 1 d . . .
H5 H 0.3480(7) 1.115(2) 0.344(3) 0.010(10) Uiso 1 1 d . . .
H8 H 0.3471(8) 1.020(2) 0.490(3) 0.019(12) Uiso 1 1 d . . .
H9 H 0.3822(9) 0.956(3) 0.641(4) 0.056(15) Uiso 1 1 d . . .
H10 H 0.4091(7) 0.830(2) 0.587(3) 0.014(10) Uiso 1 1 d . . .
H13 H 0.4450(8) 0.805(3) 0.496(3) 0.024(13) Uiso 1 1 d . . .
H15 H 0.4686(10) 0.582(3) 0.342(4) 0.053(15) Uiso 1 1 d . . .
H19A H 0.2453(9) 0.927(3) 0.156(4) 0.047(14) Uiso 1 1 d . . .
H19B H 0.2635(10) 0.822(3) 0.151(4) 0.064(16) Uiso 1 1 d . . .
H19C H 0.2365(10) 0.854(3) 0.055(3) 0.048(14) Uiso 1 1 d . . .
H20A H 0.2405(8) 0.972(2) -0.087(3) 0.022(11) Uiso 1 1 d . . .
H20B H 0.2664(8) 1.042(3) -0.066(3) 0.022(13) Uiso 1 1 d . . .
H20C H 0.2431(9) 1.054(3) 0.012(4) 0.050(15) Uiso 1 1 d . . .
H21A H 0.2684(9) 0.839(3) -0.088(3) 0.041(13) Uiso 1 1 d . . .
H21B H 0.3000(9) 0.813(3) 0.002(3) 0.050(15) Uiso 1 1 d . . .
H21C H 0.2973(9) 0.900(3) -0.071(3) 0.041(15) Uiso 1 1 d . . .
H23A H 0.3220(9) 1.259(3) 0.052(3) 0.044(13) Uiso 1 1 d . . .
H23B H 0.3565(9) 1.259(3) 0.143(3) 0.045(13) Uiso 1 1 d . . .
H23C H 0.3370(8) 1.352(3) 0.114(3) 0.033(12) Uiso 1 1 d . . .
H24A H 0.3338(8) 1.356(3) 0.315(3) 0.029(13) Uiso 1 1 d . . .
H24B H 0.3540(8) 1.268(3) 0.336(3) 0.031(12) Uiso 1 1 d . . .
H24C H 0.3194(9) 1.270(3) 0.376(3) 0.046(12) Uiso 1 1 d . . .
H25A H 0.2895(9) 1.355(3) 0.186(4) 0.049(16) Uiso 1 1 d . . .
H25B H 0.2781(8) 1.267(3) 0.241(3) 0.042(13) Uiso 1 1 d . . .
H25C H 0.2769(9) 1.271(3) 0.113(4) 0.048(13) Uiso 1 1 d . . .
H31A H 0.4030(10) 0.428(3) 0.331(4) 0.064(17) Uiso 1 1 d . . .
H31B H 0.3895(11) 0.394(4) 0.199(4) 0.088(19) Uiso 1 1 d . . .
H31C H 0.3761(11) 0.482(3) 0.256(4) 0.068(18) Uiso 1 1 d . . .
H32A H 0.3850(10) 0.613(3) 0.108(4) 0.069(16) Uiso 1 1 d . . .
H32B H 0.3989(11) 0.511(4) 0.052(4) 0.083(19) Uiso 1 1 d . . .
H32C H 0.4215(10) 0.598(3) 0.084(4) 0.066(18) Uiso 1 1 d . . .
H33A H 0.4571(12) 0.504(4) 0.179(5) 0.09(2) Uiso 1 1 d . . .
H33B H 0.4366(11) 0.413(4) 0.157(4) 0.08(2) Uiso 1 1 d . . .
H33C H 0.4510(11) 0.428(3) 0.288(4) 0.067(18) Uiso 1 1 d . . .
H34A H 0.3354(10) 0.622(3) 0.054(4) 0.060(19) Uiso 1 1 d . . .
H34B H 0.3049(11) 0.642(3) 0.059(4) 0.073(18) Uiso 1 1 d . . .
H34C H 0.3207(14) 0.564(4) 0.131(5) 0.13(3) Uiso 1 1 d . . .
H35A H 0.2742(10) 0.650(3) 0.283(4) 0.064(16) Uiso 1 1 d . . .
H35B H 0.2850(8) 0.763(3) 0.315(3) 0.045(14) Uiso 1 1 d . . .
H35C H 0.2842(9) 0.678(3) 0.410(4) 0.050(14) Uiso 1 1 d . . .
H36A H 0.3215(8) 0.564(2) 0.445(3) 0.025(12) Uiso 1 1 d . . .
H36B H 0.3482(8) 0.552(2) 0.387(3) 0.029(12) Uiso 1 1 d . . .
H36C H 0.3108(10) 0.530(3) 0.337(4) 0.061(18) Uiso 1 1 d . . .
O40 O 0.43279(8) 0.9291(3) 0.7784(3) 0.0618(11) Uani 1 1 d . . .
C41 C 0.4515(2) 1.0506(7) 0.6860(7) 0.252(8) Uani 1 1 d . . .
H41A H 0.4677 1.0058 0.6890 0.378 Uiso 1 1 calc R . .
H41B H 0.4585 1.1178 0.6901 0.378 Uiso 1 1 calc R . .
H41C H 0.4379 1.0411 0.6176 0.378 Uiso 1 1 calc R . .
C42 C 0.43701(17) 1.0313(5) 0.7781(7) 0.125(3) Uani 1 1 d . . .
H42A H 0.4490 1.0528 0.8473 0.150 Uiso 1 1 calc R . .
H42B H 0.4184 1.0658 0.7685 0.150 Uiso 1 1 calc R . .
C43 C 0.42075(13) 0.9036(5) 0.8700(5) 0.077(2) Uani 1 1 d . . .
H43A H 0.4029 0.9408 0.8697 0.093 Uiso 1 1 calc R . .
H43B H 0.4344 0.9194 0.9377 0.093 Uiso 1 1 calc R . .
C44 C 0.41450(12) 0.7982(5) 0.8659(5) 0.090(2) Uani 1 1 d . . .
H44A H 0.4012 0.7829 0.7982 0.136 Uiso 1 1 calc R . .
H44B H 0.4058 0.7800 0.9284 0.136 Uiso 1 1 calc R . .
H44C H 0.4324 0.7617 0.8684 0.136 Uiso 1 1 calc R . .

loop_
_atom_site_aniso_label
_atom_site_aniso_U_11
_atom_site_aniso_U_22
_atom_site_aniso_U_33
_atom_site_aniso_U_23
_atom_site_aniso_U_13
_atom_site_aniso_U_12
Ta1 0.02288(9) 0.02049(9) 0.02348(9) 0.00104(10) 0.00066(6) 0.00088(10)
Cl2 0.0361(7) 0.0364(7) 0.0303(6) 0.0027(5) 0.0079(5) -0.0009(5)
O1 0.0227(17) 0.0218(18) 0.0296(17) -0.0024(13) 0.0016(13) -0.0003(13)
O2 0.0234(17) 0.0231(17) 0.0286(17) -0.0014(13) 0.0004(14) 0.0007(13)
N1 0.0178(19) 0.021(2) 0.0220(19) 0.0026(15) 0.0033(16) -0.0022(15)
N2 0.0153(19) 0.024(2) 0.036(2) -0.0041(17) 0.0021(16) 0.0018(15)
C1 0.022(2) 0.024(3) 0.022(2) -0.0009(19) 0.0086(19) 0.0001(19)
C2 0.021(2) 0.025(3) 0.020(2) -0.0008(19) 0.0059(19) 0.0009(19)
C3 0.023(3) 0.023(3) 0.023(2) 0.004(2) 0.004(2) 0.003(2)
C4 0.029(3) 0.023(3) 0.023(2) 0.0005(19) 0.006(2) 0.004(2)
C5 0.025(3) 0.027(3) 0.024(2) -0.005(2) 0.005(2) -0.004(2)
C6 0.020(2) 0.027(3) 0.021(2) -0.0001(19) 0.0068(19) 0.0015(19)
C7 0.022(2) 0.019(3) 0.025(2) 0.0015(19) 0.005(2) -0.0046(19)
C8 0.026(3) 0.022(3) 0.029(3) -0.002(2) 0.004(2) 0.001(2)
C9 0.032(3) 0.030(3) 0.024(3) 0.001(2) 0.002(2) -0.006(2)
C10 0.025(3) 0.032(3) 0.027(3) 0.006(2) 0.000(2) 0.003(2)
C11 0.025(2) 0.024(3) 0.027(2) 0.003(2) 0.003(2) -0.001(2)
C12 0.025(2) 0.028(3) 0.030(2) 0.003(2) 0.0062(19) 0.000(2)
C13 0.031(3) 0.030(4) 0.035(3) 0.003(2) 0.004(2) -0.001(2)
C14 0.027(3) 0.041(3) 0.039(3) 0.011(2) 0.003(2) 0.003(2)
C15 0.034(3) 0.041(3) 0.044(3) 0.007(3) 0.010(3) 0.015(3)
C16 0.033(3) 0.039(3) 0.031(3) 0.006(2) 0.005(2) 0.003(2)
C17 0.028(3) 0.027(3) 0.032(3) 0.008(2) 0.004(2) 0.002(2)
C18 0.023(2) 0.023(3) 0.028(2) 0.000(2) -0.001(2) 0.002(2)
C19 0.028(3) 0.044(4) 0.038(3) 0.002(3) 0.000(3) -0.007(3)
C20 0.036(3) 0.032(3) 0.032(3) 0.003(3) -0.003(3) 0.000(3)
C21 0.032(3) 0.037(3) 0.033(3) -0.006(3) -0.001(3) 0.001(3)
C22 0.033(2) 0.015(3) 0.027(2) -0.0005(17) 0.0003(19) 0.0000(19)
C23 0.045(3) 0.031(3) 0.038(3) 0.004(3) 0.008(3) -0.004(3)
C24 0.056(4) 0.018(4) 0.038(3) -0.002(2) 0.008(3) -0.001(3)
C25 0.043(3) 0.025(4) 0.044(3) -0.001(3) 0.009(3) 0.005(3)
C26 0.023(3) 0.054(4) 0.059(3) 0.011(3) 0.000(2) 0.004(3)
C27A 0.029(4) 0.066(8) 0.048(5) 0.021(4) -0.003(4) 0.000(4)
C28A 0.021(5) 0.095(9) 0.094(9) -0.010(7) 0.006(5) 0.008(5)
C29A 0.025(5) 0.084(8) 0.089(9) 0.026(6) -0.001(5) -0.009(5)
C27B 0.020(9) 0.12(2) 0.070(15) 0.020(14) -0.001(9) -0.013(10)
C28B 0.021(8) 0.072(16) 0.080(13) 0.033(11) 0.001(8) -0.004(9)
C29B 0.028(10) 0.091(16) 0.067(15) 0.018(12) -0.013(10) -0.009(10)
C30 0.038(3) 0.045(3) 0.044(3) -0.007(3) 0.009(3) 0.016(3)
C31 0.049(4) 0.038(4) 0.058(4) -0.009(3) 0.005(3) 0.004(3)
C32 0.062(4) 0.061(4) 0.036(3) -0.006(3) 0.013(3) 0.015(4)
C33 0.052(4) 0.060(5) 0.065(5) -0.014(4) 0.016(4) 0.021(4)
C34 0.040(3) 0.032(3) 0.029(3) -0.007(2) 0.001(3) -0.009(3)
C35 0.031(3) 0.040(3) 0.033(3) 0.005(2) 0.009(2) -0.002(2)
C36 0.056(4) 0.031(3) 0.036(3) 0.007(3) 0.011(3) -0.006(3)
O40 0.079(3) 0.054(3) 0.044(2) -0.0016(19) -0.010(2) -0.014(2)
C41 0.328(15) 0.325(14) 0.078(7) 0.049(8) -0.027(8) -0.287(13)
C42 0.142(8) 0.062(5) 0.139(8) -0.004(5) -0.060(6) -0.031(5)
C43 0.062(4) 0.113(6) 0.051(4) -0.029(4) -0.007(3) 0.025(4)
C44 0.066(4) 0.141(7) 0.061(4) 0.022(4) 0.001(3) -0.022(4)

loop_
_atom_type_symbol
_atom_type_description
_atom_type_scat_dispersion_real
_atom_type_scat_dispersion_imag
_atom_type_scat_source
C C 0.0033 0.0016 'International Tables Vol C Tables 4.2.6.8 and 6.1.1.4'
H H 0.0000 0.0000 'International Tables Vol C Tables 4.2.6.8 and 6.1.1.4'
N N 0.0061 0.0033 'International Tables Vol C Tables 4.2.6.8 and 6.1.1.4'
O O 0.0106 0.0060 'International Tables Vol C Tables 4.2.6.8 and 6.1.1.4'
Cl Cl 0.1484 0.1585 'International Tables Vol C Tables 4.2.6.8 and 6.1.1.4'
Ta Ta -0.7052 6.5227 'International Tables Vol C Tables 4.2.6.8 and 6.1.1.4'

loop_
_geom_angle_atom_site_label_1
_geom_angle_atom_site_label_2
_geom_angle_atom_site_label_3
_geom_angle
_geom_angle_site_symmetry_1
_geom_angle_site_symmetry_3
_geom_angle_publ_flag
O2 Ta1 O1 160.50(11) . . yes
O2 Ta1 N2 95.39(12) . . yes
O1 Ta1 N2 89.89(12) . . yes
O2 Ta1 C34 96.53(17) . . yes
O1 Ta1 C34 102.38(17) . . yes
N2 Ta1 C34 88.38(18) . . yes
O2 Ta1 N1 79.32(11) . . yes
O1 Ta1 N1 81.28(11) . . yes
N2 Ta1 N1 100.21(12) . . yes
C34 Ta1 N1 170.73(18) . . yes
O2 Ta1 Cl2 88.75(8) . . yes
O1 Ta1 Cl2 87.17(8) . . yes
N2 Ta1 Cl2 174.89(10) . . yes
C34 Ta1 Cl2 88.17(16) . . yes
N1 Ta1 Cl2 83.48(8) . . yes
C1 O1 Ta1 139.8(2) . . ?
C17 O2 Ta1 142.8(3) . . ?
C11 N1 C7 117.7(3) . . ?
C11 N1 Ta1 119.2(3) . . ?
C7 N1 Ta1 117.8(2) . . ?
C35 N2 C36 110.4(4) . . ?
C35 N2 Ta1 126.3(3) . . ?
C36 N2 Ta1 121.5(3) . . ?
O1 C1 C6 117.3(3) . . ?
O1 C1 C2 121.4(3) . . ?
C6 C1 C2 121.3(4) . . ?
C3 C2 C1 116.7(4) . . ?
C3 C2 C18 120.6(3) . . ?
C1 C2 C18 122.5(4) . . ?
C4 C3 C2 124.1(4) . . ?
C4 C3 H3 121(2) . . ?
C2 C3 H3 114(2) . . ?
C3 C4 C5 117.4(4) . . ?
C3 C4 C22 120.4(4) . . ?
C5 C4 C22 122.2(4) . . ?
C4 C5 C6 121.5(4) . . ?
C4 C5 H5 119(2) . . ?
C6 C5 H5 120(2) . . ?
C1 C6 C5 118.9(4) . . ?
C1 C6 C7 123.5(4) . . ?
C5 C6 C7 117.6(4) . . ?
N1 C7 C8 120.8(4) . . ?
N1 C7 C6 120.8(4) . . ?
C8 C7 C6 118.3(4) . . ?
C9 C8 C7 121.1(4) . . ?
C9 C8 H8 122(2) . . ?
C7 C8 H8 117(2) . . ?
C8 C9 C10 118.2(4) . . ?
C8 C9 H9 127(2) . . ?
C10 C9 H9 115(2) . . ?
C9 C10 C11 120.2(4) . . ?
C9 C10 H10 124(2) . . ?
C11 C10 H10 116(2) . . ?
N1 C11 C10 121.1(4) . . ?
N1 C11 C12 120.4(4) . . ?
C10 C11 C12 118.2(4) . . ?
C13 C12 C17 118.7(4) . . ?
C13 C12 C11 118.3(4) . . ?
C17 C12 C11 122.9(4) . . ?
C12 C13 C14 122.9(4) . . ?
C12 C13 H13 123(3) . . ?
C14 C13 H13 114(3) . . ?
C13 C14 C15 116.5(4) . . ?
C13 C14 C26 120.8(4) . . ?
C15 C14 C26 122.7(4) . . ?
C16 C15 C14 123.9(4) . . ?
C16 C15 H15 120(3) . . ?
C14 C15 H15 116(3) . . ?
C15 C16 C17 117.0(4) . . ?
C15 C16 C30 121.7(4) . . ?
C17 C16 C30 121.3(4) . . ?
O2 C17 C12 117.2(4) . . ?
O2 C17 C16 121.9(4) . . ?
C12 C17 C16 120.8(4) . . ?
C20 C18 C21 107.9(4) . . ?
C20 C18 C19 107.7(4) . . ?
C21 C18 C19 109.6(4) . . ?
C20 C18 C2 112.3(3) . . ?
C21 C18 C2 111.4(4) . . ?
C19 C18 C2 107.9(4) . . ?
C18 C19 H19A 109(2) . . ?
C18 C19 H19B 114(3) . . ?
H19A C19 H19B 108(3) . . ?
C18 C19 H19C 111(3) . . ?
H19A C19 H19C 106(3) . . ?
H19B C19 H19C 109(3) . . ?
C18 C20 H20A 108(2) . . ?
C18 C20 H20B 106(2) . . ?
H20A C20 H20B 108(3) . . ?
C18 C20 H20C 112(2) . . ?
H20A C20 H20C 109(3) . . ?
H20B C20 H20C 114(4) . . ?
C18 C21 H21A 106(2) . . ?
C18 C21 H21B 121(2) . . ?
H21A C21 H21B 112(3) . . ?
C18 C21 H21C 111(3) . . ?
H21A C21 H21C 106(4) . . ?
H21B C21 H21C 100(4) . . ?
C25 C22 C24 108.6(4) . . ?
C25 C22 C23 110.4(4) . . ?
C24 C22 C23 108.9(4) . . ?
C25 C22 C4 109.8(4) . . ?
C24 C22 C4 111.2(3) . . ?
C23 C22 C4 108.0(3) . . ?
C22 C23 H23A 103(2) . . ?
C22 C23 H23B 110(2) . . ?
H23A C23 H23B 126(3) . . ?
C22 C23 H23C 112(2) . . ?
H23A C23 H23C 105(3) . . ?
H23B C23 H23C 102(3) . . ?
C22 C24 H24A 109(2) . . ?
C22 C24 H24B 112(2) . . ?
H24A C24 H24B 108(3) . . ?
C22 C24 H24C 104(2) . . ?
H24A C24 H24C 106(3) . . ?
H24B C24 H24C 118(3) . . ?
C22 C25 H25A 109(3) . . ?
C22 C25 H25B 108(2) . . ?
H25A C25 H25B 111(4) . . ?
C22 C25 H25C 115(2) . . ?
H25A C25 H25C 107(4) . . ?
H25B C25 H25C 107(3) . . ?
C27B C26 C28A 130.2(8) . . ?
C27B C26 C14 114.6(7) . . ?
C28A C26 C14 115.1(5) . . ?
C27B C26 C29B 113.3(10) . . ?
C28A C26 C29B 50.6(7) . . ?
C14 C26 C29B 107.8(7) . . ?
C27B C26 C29A 50.8(8) . . ?
C28A C26 C29A 109.0(6) . . ?
C14 C26 C29A 110.0(4) . . ?
C29B C26 C29A 142.1(7) . . ?
C27B C26 C27A 55.7(8) . . ?
C28A C26 C27A 108.3(6) . . ?
C14 C26 C27A 108.4(4) . . ?
C29B C26 C27A 63.5(8) . . ?
C29A C26 C27A 105.6(6) . . ?
C27B C26 C28B 109.0(10) . . ?
C28A C26 C28B 56.2(7) . . ?
C14 C26 C28B 104.8(6) . . ?
C29B C26 C28B 106.7(10) . . ?
C29A C26 C28B 61.3(7) . . ?
C27A C26 C28B 146.8(7) . . ?
C26 C27A H27A 109.5 . . ?
C26 C27A H27B 109.5 . . ?
C26 C27A H27C 109.5 . . ?
C26 C28A H28A 109.5 . . ?
C26 C28A H28B 109.5 . . ?
C26 C28A H28C 109.5 . . ?
C26 C29A H29A 109.5 . . ?
C26 C29A H29B 109.5 . . ?
C26 C29A H29C 109.5 . . ?
C26 C27B H27D 109.5 . . ?
C26 C27B H27E 109.5 . . ?
H27D C27B H27E 109.5 . . ?
C26 C27B H27F 109.5 . . ?
H27D C27B H27F 109.5 . . ?
H27E C27B H27F 109.5 . . ?
C26 C28B H28D 109.5 . . ?
C26 C28B H28E 109.5 . . ?
H28D C28B H28E 109.5 . . ?
C26 C28B H28F 109.5 . . ?
H28D C28B H28F 109.5 . . ?
H28E C28B H28F 109.5 . . ?
C26 C29B H29D 109.5 . . ?
C26 C29B H29E 109.5 . . ?
H29D C29B H29E 109.5 . . ?
C26 C29B H29F 109.5 . . ?
H29D C29B H29F 109.5 . . ?
H29E C29B H29F 109.5 . . ?
C31 C30 C16 111.2(4) . . ?
C31 C30 C32 109.9(5) . . ?
C16 C30 C32 109.5(4) . . ?
C31 C30 C33 107.6(5) . . ?
C16 C30 C33 111.4(4) . . ?
C32 C30 C33 107.2(5) . . ?
C30 C31 H31A 108(3) . . ?
C30 C31 H31B 112(3) . . ?
H31A C31 H31B 110(4) . . ?
C30 C31 H31C 117(3) . . ?
H31A C31 H31C 110(4) . . ?
H31B C31 H31C 101(4) . . ?
C30 C32 H32A 112(2) . . ?
C30 C32 H32B 112(3) . . ?
H32A C32 H32B 102(4) . . ?
C30 C32 H32C 109(3) . . ?
H32A C32 H32C 115(4) . . ?
H32B C32 H32C 106(4) . . ?
C30 C33 H33A 106(3) . . ?
C30 C33 H33B 103(3) . . ?
H33A C33 H33B 104(5) . . ?
C30 C33 H33C 108(3) . . ?
H33A C33 H33C 122(4) . . ?
H33B C33 H33C 113(4) . . ?
Ta1 C34 H34A 111(3) . . ?
Ta1 C34 H34B 116(3) . . ?
H34A C34 H34B 103(4) . . ?
Ta1 C34 H34C 113(4) . . ?
H34A C34 H34C 114(5) . . ?
H34B C34 H34C 100(4) . . ?
N2 C35 H35A 108(2) . . ?
N2 C35 H35B 112(2) . . ?
H35A C35 H35B 108(3) . . ?
N2 C35 H35C 113(2) . . ?
H35A C35 H35C 102(3) . . ?
H35B C35 H35C 114(3) . . ?
N2 C36 H36A 112(2) . . ?
N2 C36 H36B 112.6(18) . . ?
H36A C36 H36B 99(3) . . ?
N2 C36 H36C 105(3) . . ?
H36A C36 H36C 102(4) . . ?
H36B C36 H36C 126(4) . . ?
C43 O40 C42 109.0(5) . . ?
C42 C41 H41A 109.5 . . ?
C42 C41 H41B 109.5 . . ?
H41A C41 H41B 109.5 . . ?
C42 C41 H41C 109.5 . . ?
H41A C41 H41C 109.5 . . ?
H41B C41 H41C 109.5 . . ?
O40 C42 C41 105.5(7) . . ?
O40 C42 H42A 110.6 . . ?
C41 C42 H42A 110.6 . . ?
O40 C42 H42B 110.6 . . ?
C41 C42 H42B 110.6 . . ?
H42A C42 H42B 108.8 . . ?
O40 C43 C44 108.9(5) . . ?
O40 C43 H43A 109.9 . . ?
C44 C43 H43A 109.9 . . ?
O40 C43 H43B 109.9 . . ?
C44 C43 H43B 109.9 . . ?
H43A C43 H43B 108.3 . . ?
C43 C44 H44A 109.5 . . ?
C43 C44 H44B 109.5 . . ?
H44A C44 H44B 109.5 . . ?
C43 C44 H44C 109.5 . . ?
H44A C44 H44C 109.5 . . ?
H44B C44 H44C 109.5 . . ?

loop_
_geom_bond_atom_site_label_1
_geom_bond_atom_site_label_2
_geom_bond_distance
_geom_bond_site_symmetry_2
_geom_bond_publ_flag
Ta1 O2 1.881(3) . yes
Ta1 O1 1.894(3) . yes
Ta1 N2 1.974(3) . yes
Ta1 C34 2.191(5) . yes
Ta1 N1 2.392(3) . yes
Ta1 Cl2 2.4681(11) . yes
O1 C1 1.368(4) . ?
O2 C17 1.354(5) . ?
N1 C11 1.363(5) . ?
N1 C7 1.377(5) . ?
N2 C35 1.463(5) . ?
N2 C36 1.480(6) . ?
C1 C6 1.397(5) . ?
C1 C2 1.414(5) . ?
C2 C3 1.398(5) . ?
C2 C18 1.543(5) . ?
C3 C4 1.391(5) . ?
C3 H3 0.95(4) . ?
C4 C5 1.394(5) . ?
C4 C22 1.534(5) . ?
C5 C6 1.412(5) . ?
C5 H5 0.94(3) . ?
C6 C7 1.478(5) . ?
C7 C8 1.387(5) . ?
C8 C9 1.366(6) . ?
C8 H8 0.89(3) . ?
C9 C10 1.379(6) . ?
C9 H9 1.02(4) . ?
C10 C11 1.402(6) . ?
C10 H10 0.90(3) . ?
C11 C12 1.467(5) . ?
C12 C13 1.389(5) . ?
C12 C17 1.403(5) . ?
C13 C14 1.394(6) . ?
C13 H13 0.84(3) . ?
C14 C15 1.402(6) . ?
C14 C26 1.526(6) . ?
C15 C16 1.389(6) . ?
C15 H15 0.97(4) . ?
C16 C17 1.425(6) . ?
C16 C30 1.543(6) . ?
C18 C20 1.522(6) . ?
C18 C21 1.526(6) . ?
C18 C19 1.529(6) . ?
C19 H19A 1.03(4) . ?
C19 H19B 1.05(4) . ?
C19 H19C 0.98(4) . ?
C20 H20A 1.01(4) . ?
C20 H20B 0.90(4) . ?
C20 H20C 1.03(4) . ?
C21 H21A 1.06(4) . ?
C21 H21B 1.04(4) . ?
C21 H21C 0.92(4) . ?
C22 C25 1.518(6) . ?
C22 C24 1.527(6) . ?
C22 C23 1.529(6) . ?
C23 H23A 1.01(4) . ?
C23 H23B 1.03(4) . ?
C23 H23C 1.01(4) . ?
C24 H24A 0.92(4) . ?
C24 H24B 0.98(4) . ?
C24 H24C 1.11(4) . ?
C25 H25A 0.89(4) . ?
C25 H25B 0.98(4) . ?
C25 H25C 1.00(4) . ?
C26 C27B 1.487(19) . ?
C26 C28A 1.496(9) . ?
C26 C29B 1.549(17) . ?
C26 C29A 1.558(9) . ?
C26 C27A 1.570(9) . ?
C26 C28B 1.586(16) . ?
C27A H27A 0.9800 . ?
C27A H27B 0.9800 . ?
C27A H27C 0.9800 . ?
C28A H28A 0.9800 . ?
C28A H28B 0.9800 . ?
C28A H28C 0.9800 . ?
C29A H29A 0.9800 . ?
C29A H29B 0.9800 . ?
C29A H29C 0.9800 . ?
C27B H27D 0.9800 . ?
C27B H27E 0.9800 . ?
C27B H27F 0.9800 . ?
C28B H28D 0.9800 . ?
C28B H28E 0.9800 . ?
C28B H28F 0.9800 . ?
C29B H29D 0.9800 . ?
C29B H29E 0.9800 . ?
C29B H29F 0.9800 . ?
C30 C31 1.530(7) . ?
C30 C32 1.545(7) . ?
C30 C33 1.544(7) . ?
C31 H31A 1.01(5) . ?
C31 H31B 1.09(5) . ?
C31 H31C 0.97(5) . ?
C32 H32A 1.19(5) . ?
C32 H32B 1.05(5) . ?
C32 H32C 0.96(5) . ?
C33 H33A 1.02(5) . ?
C33 H33B 0.98(5) . ?
C33 H33C 1.02(5) . ?
C34 H34A 0.87(5) . ?
C34 H34B 1.03(5) . ?
C34 H34C 0.95(6) . ?
C35 H35A 1.07(5) . ?
C35 H35B 0.98(4) . ?
C35 H35C 1.02(4) . ?
C36 H36A 0.95(4) . ?
C36 H36B 1.12(4) . ?
C36 H36C 0.90(4) . ?
O40 C43 1.413(7) . ?
O40 C42 1.418(6) . ?
C41 C42 1.467(11) . ?
C41 H41A 0.9800 . ?
C41 H41B 0.9800 . ?
C41 H41C 0.9800 . ?
C42 H42A 0.9900 . ?
C42 H42B 0.9900 . ?
C43 C44 1.478(7) . ?
C43 H43A 0.9900 . ?
C43 H43B 0.9900 . ?
C44 H44A 0.9800 . ?
C44 H44B 0.9800 . ?
C44 H44C 0.9800 . ?
